data_7112927
loop_
_publ_author_name
'Chen, Huili'
'Gao, Wei'
'Zhu, Miaoli'
'Gao, Hongfei'
'Xue, Jinfang'
'Li, Yingqi'

_publ_section_title
;
 A highly selective OFF-ON fluorescent sensor for zinc in aqueous solution
 and living cells.
;
_journal_issue 44
_journal_name_full 'Chemical communications (Cambridge, England)'
_journal_page_first 8389
_journal_page_last 8391
_journal_paper_doi 10.1039/c0cc02134b
_journal_volume 46
_journal_year 2010
_chemical_formula_sum 'C20 H20 N4 O5 Se'
_chemical_formula_weight 475.36
_chemical_name_systematic
;
?
;
_space_group_IT_number 14
_symmetry_space_group_name_Hall '-P 2ybc'
_symmetry_space_group_name_H-M 'P 1 21/c 1'
_atom_sites_solution_hydrogens geom
_atom_sites_solution_primary direct
_atom_sites_solution_secondary difmap
_audit_creation_method SHELXL-97
_cell_angle_alpha 90.00
_cell_angle_beta 92.890(10)
_cell_angle_gamma 90.00
_cell_formula_units_Z 4
_cell_length_a 18.708(2)
_cell_length_b 14.3200(10)
_cell_length_c 7.349(3)
_cell_measurement_temperature 298(2)
_cell_volume 1966.3(8)
_computing_structure_refinement 'SHELXL-97 (Sheldrick, 1997)'
_computing_structure_solution 'SHELXS-97 (Sheldrick, 1990)'
_diffrn_ambient_temperature 298(2)
_diffrn_measured_fraction_theta_full 0.999
_diffrn_measured_fraction_theta_max 0.999
_diffrn_radiation_monochromator graphite
_diffrn_radiation_source 'fine-focus sealed tube'
_diffrn_radiation_type MoK\a
_diffrn_radiation_wavelength 0.71073
_diffrn_reflns_av_R_equivalents 0.0460
_diffrn_reflns_av_sigmaI/netI 0.0519
_diffrn_reflns_limit_h_max 22
_diffrn_reflns_limit_h_min -22
_diffrn_reflns_limit_k_max 17
_diffrn_reflns_limit_k_min -14
_diffrn_reflns_limit_l_max 8
_diffrn_reflns_limit_l_min -8
_diffrn_reflns_number 10891
_diffrn_reflns_theta_full 25.00
_diffrn_reflns_theta_max 25.00
_diffrn_reflns_theta_min 2.60
_exptl_absorpt_coefficient_mu 1.952
_exptl_absorpt_correction_T_max 0.8755
_exptl_absorpt_correction_T_min 0.5166
_exptl_crystal_density_diffrn 1.606
_exptl_crystal_density_method 'not measured'
_exptl_crystal_F_000 968
_exptl_crystal_size_max 0.39
_exptl_crystal_size_mid 0.08
_exptl_crystal_size_min 0.07
_refine_diff_density_max 0.622
_refine_diff_density_min -0.514
_refine_diff_density_rms 0.068
_refine_ls_extinction_method none
_refine_ls_goodness_of_fit_ref 1.018
_refine_ls_hydrogen_treatment mixed
_refine_ls_matrix_type full
_refine_ls_number_parameters 273
_refine_ls_number_reflns 3462
_refine_ls_number_restraints 0
_refine_ls_restrained_S_all 1.018
_refine_ls_R_factor_all 0.0895
_refine_ls_R_factor_gt 0.0489
_refine_ls_shift/su_max 0.000
_refine_ls_shift/su_mean 0.000
_refine_ls_structure_factor_coef Fsqd
_refine_ls_weighting_details 'calc w=1/[\s^2^(Fo^2^)+(0.0574P)^2^+1.6038P] where P=(Fo^2^+2Fc^2^)/3'
_refine_ls_weighting_scheme calc
_refine_ls_wR_factor_gt 0.1100
_refine_ls_wR_factor_ref 0.1305
_reflns_number_gt 2203
_reflns_number_total 3462
_reflns_threshold_expression >2sigma(I)
_cod_data_source_file c0cc02134b.txt
_cod_data_source_block chl-g-14
_cod_database_code 7112927

loop_
_symmetry_equiv_pos_as_xyz
'x, y, z'
'-x, y+1/2, -z+1/2'
'-x, -y, -z'
'x, -y-1/2, z-1/2'

loop_
_atom_site_label
_atom_site_type_symbol
_atom_site_fract_x
_atom_site_fract_y
_atom_site_fract_z
_atom_site_U_iso_or_equiv
_atom_site_adp_type
_atom_site_occupancy
_atom_site_symmetry_multiplicity
_atom_site_calc_flag
_atom_site_refinement_flags
Se1 Se 0.84062(3) 0.37409(4) 0.46007(8) 0.0597(2) Uani 1 1 d .
O1 O 0.90248(17) 0.4563(2) 0.4442(5) 0.0660(10) Uani 1 1 d .
O2 O 0.8257(3) 0.3330(3) 0.2534(7) 0.1067(15) Uani 1 1 d .
O3 O 0.8951(3) 0.2931(4) 0.5701(10) 0.142(3) Uani 1 1 d .
H3 H 0.8825 0.2859 0.6745 0.212 Uiso 1 1 calc R
C1 C 0.9358(2) 0.6758(3) 0.5103(6) 0.0470(12) Uani 1 1 d .
H1 H 0.9738 0.6371 0.5468 0.056 Uiso 1 1 calc R
C2 C 0.9436(2) 0.7708(3) 0.5241(6) 0.0476(12) Uani 1 1 d .
H2 H 0.9864 0.7963 0.5708 0.057 Uiso 1 1 calc R
C3 C 0.8882(2) 0.8276(3) 0.4689(6) 0.0417(11) Uani 1 1 d .
H3A H 0.8935 0.8920 0.4786 0.050 Uiso 1 1 calc R
C4 C 0.8236(2) 0.7904(3) 0.3979(5) 0.0344(10) Uani 1 1 d .
C5 C 0.8171(2) 0.6909(3) 0.3879(5) 0.0358(10) Uani 1 1 d .
C6 C 0.7516(2) 0.6456(3) 0.3186(5) 0.0362(10) Uani 1 1 d .
C7 C 0.6929(2) 0.7002(3) 0.2540(5) 0.0342(10) Uani 1 1 d .
C8 C 0.6320(2) 0.6530(3) 0.1844(6) 0.0414(11) Uani 1 1 d .
H8 H 0.5924 0.6865 0.1385 0.050 Uiso 1 1 calc R
C9 C 0.6307(3) 0.5576(3) 0.1843(7) 0.0504(12) Uani 1 1 d .
H9 H 0.5903 0.5255 0.1400 0.060 Uiso 1 1 calc R
C10 C 0.6911(2) 0.5093(3) 0.2518(7) 0.0508(12) Uani 1 1 d .
H10 H 0.6897 0.4444 0.2494 0.061 Uiso 1 1 calc R
C11 C 0.7624(2) 0.8419(3) 0.3313(6) 0.0345(10) Uani 1 1 d .
C12 C 0.6998(2) 0.8003(3) 0.2613(5) 0.0336(10) Uani 1 1 d .
C13 C 0.6818(2) 0.9483(3) 0.2489(6) 0.0367(10) Uani 1 1 d .
C14 C 0.6484(2) 1.0405(3) 0.2218(6) 0.0367(10) Uani 1 1 d .
C15 C 0.5774(2) 1.0468(3) 0.1544(6) 0.0446(11) Uani 1 1 d .
H15 H 0.5519 0.9926 0.1262 0.053 Uiso 1 1 calc R
C16 C 0.5444(2) 1.1328(3) 0.1291(6) 0.0448(11) Uani 1 1 d .
H16 H 0.4972 1.1351 0.0835 0.054 Uiso 1 1 calc R
C17 C 0.5804(2) 1.2160(3) 0.1704(6) 0.0396(11) Uani 1 1 d .
C18 C 0.6515(2) 1.2089(3) 0.2374(7) 0.0504(12) Uani 1 1 d .
H18 H 0.6773 1.2631 0.2644 0.060 Uiso 1 1 calc R
C19 C 0.6845(2) 1.1233(3) 0.2646(7) 0.0478(11) Uani 1 1 d .
H19 H 0.7314 1.1209 0.3122 0.057 Uiso 1 1 calc R
C20 C 0.5441(3) 1.3096(3) 0.1460(7) 0.0530(12) Uani 1 1 d .
H20A H 0.5509 1.3324 0.0253 0.079 Uiso 1 1 calc R
H20B H 0.5645 1.3529 0.2337 0.079 Uiso 1 1 calc R
H20C H 0.4939 1.3029 0.1636 0.079 Uiso 1 1 calc R
N1 N 0.87439(19) 0.6382(2) 0.4451(5) 0.0405(9) Uani 1 1 d .
H1A H 0.8709 0.5784 0.4391 0.049 Uiso 1 1 calc R
N2 N 0.75055(18) 0.5499(2) 0.3192(5) 0.0421(9) Uani 1 1 d .
N3 N 0.75011(17) 0.9360(2) 0.3214(5) 0.0376(8) Uani 1 1 d .
H3B H 0.7798 0.9794 0.3545 0.045 Uiso 1 1 calc R
N4 N 0.64966(17) 0.8670(2) 0.2098(5) 0.0374(8) Uani 1 1 d .
O4 O 0.85438(19) 0.0636(3) 0.4431(6) 0.0865(13) Uani 1 1 d .
H4A H 0.8543 0.1073 0.5214 0.130 Uiso 1 1 d R
H4B H 0.8839 0.0764 0.3625 0.130 Uiso 1 1 d R
O5 O 0.9949(2) 0.4846(3) 0.8086(6) 0.1006(15) Uani 1 1 d .
H5A H 1.0306 0.5201 0.8002 0.151 Uiso 1 1 d R
H5B H 0.9675 0.4905 0.7144 0.151 Uiso 1 1 d R

loop_
_atom_site_aniso_label
_atom_site_aniso_U_11
_atom_site_aniso_U_22
_atom_site_aniso_U_33
_atom_site_aniso_U_23
_atom_site_aniso_U_13
_atom_site_aniso_U_12
Se1 0.0520(3) 0.0513(4) 0.0765(4) 0.0079(3) 0.0092(3) -0.0031(3)
O1 0.0455(19) 0.048(2) 0.104(3) 0.012(2) 0.0037(18) -0.0023(16)
O2 0.127(4) 0.070(3) 0.122(4) -0.024(3) -0.001(3) 0.010(3)
O3 0.076(3) 0.102(4) 0.248(7) 0.099(5) 0.017(4) 0.013(3)
C1 0.034(3) 0.052(3) 0.054(3) 0.004(2) -0.004(2) 0.004(2)
C2 0.035(2) 0.048(3) 0.059(3) -0.005(2) -0.003(2) -0.006(2)
C3 0.038(3) 0.039(3) 0.048(3) -0.001(2) -0.001(2) -0.003(2)
C4 0.036(2) 0.037(3) 0.031(2) -0.0009(19) 0.0055(18) -0.0009(19)
C5 0.033(2) 0.043(3) 0.032(2) 0.003(2) 0.0045(18) 0.003(2)
C6 0.038(2) 0.039(3) 0.032(2) -0.0028(19) 0.0067(18) -0.0071(19)
C7 0.031(2) 0.040(3) 0.032(2) -0.002(2) 0.0028(18) 0.0008(19)
C8 0.037(2) 0.039(3) 0.047(3) -0.004(2) -0.003(2) -0.003(2)
C9 0.046(3) 0.042(3) 0.064(3) -0.004(2) -0.001(2) -0.007(2)
C10 0.052(3) 0.035(3) 0.065(3) -0.001(2) 0.000(2) -0.007(2)
C11 0.036(2) 0.032(2) 0.036(2) -0.0011(19) 0.0067(19) 0.0002(18)
C12 0.034(2) 0.036(3) 0.031(2) -0.0020(19) 0.0024(18) -0.0023(19)
C13 0.036(2) 0.040(3) 0.035(2) -0.001(2) 0.0031(19) 0.002(2)
C14 0.040(2) 0.029(2) 0.041(3) 0.000(2) 0.0039(19) 0.0001(19)
C15 0.045(3) 0.039(3) 0.049(3) -0.007(2) -0.002(2) -0.003(2)
C16 0.041(2) 0.046(3) 0.047(3) -0.002(2) -0.003(2) 0.007(2)
C17 0.045(3) 0.034(3) 0.040(3) 0.003(2) 0.006(2) 0.003(2)
C18 0.044(3) 0.036(3) 0.071(3) 0.004(2) 0.001(2) -0.007(2)
C19 0.037(2) 0.039(3) 0.067(3) 0.006(2) -0.004(2) 0.000(2)
C20 0.061(3) 0.042(3) 0.055(3) 0.002(2) 0.002(2) 0.008(2)
N1 0.043(2) 0.034(2) 0.045(2) 0.0021(17) 0.0030(16) 0.0031(17)
N2 0.042(2) 0.033(2) 0.052(2) -0.0006(18) 0.0015(17) -0.0023(17)
N3 0.034(2) 0.036(2) 0.043(2) -0.0039(17) 0.0002(16) -0.0028(16)
N4 0.0360(19) 0.035(2) 0.041(2) -0.0007(17) 0.0013(15) 0.0019(17)
O4 0.065(2) 0.061(3) 0.132(4) -0.016(2) -0.014(2) -0.012(2)
O5 0.076(3) 0.118(4) 0.108(3) 0.027(3) 0.004(2) 0.008(3)

loop_
_atom_type_symbol
_atom_type_description
_atom_type_scat_dispersion_real
_atom_type_scat_dispersion_imag
_atom_type_scat_source
C C 0.0033 0.0016 'International Tables Vol C Tables 4.2.6.8 and 6.1.1.4'
H H 0.0000 0.0000 'International Tables Vol C Tables 4.2.6.8 and 6.1.1.4'
N N 0.0061 0.0033 'International Tables Vol C Tables 4.2.6.8 and 6.1.1.4'
O O 0.0106 0.0060 'International Tables Vol C Tables 4.2.6.8 and 6.1.1.4'
Se Se -0.0929 2.2259 'International Tables Vol C Tables 4.2.6.8 and 6.1.1.4'

loop_
_geom_angle_atom_site_label_1
_geom_angle_atom_site_label_2
_geom_angle_atom_site_label_3
_geom_angle
O2 Se1 O1 106.0(2)
O2 Se1 O3 105.2(3)
O1 Se1 O3 96.5(2)
Se1 O3 H3 109.5
N1 C1 C2 120.8(4)
N1 C1 H1 119.6
C2 C1 H1 119.6
C3 C2 C1 119.6(4)
C3 C2 H2 120.2
C1 C2 H2 120.2
C2 C3 C4 120.9(4)
C2 C3 H3A 119.5
C4 C3 H3A 119.5
C3 C4 C11 126.5(4)
C3 C4 C5 117.9(4)
C11 C4 C5 115.6(4)
N1 C5 C4 118.2(4)
N1 C5 C6 119.8(4)
C4 C5 C6 122.0(4)
N2 C6 C7 123.0(4)
N2 C6 C5 117.1(4)
C7 C6 C5 119.8(4)
C8 C7 C6 117.4(4)
C8 C7 C12 124.3(4)
C6 C7 C12 118.2(4)
C9 C8 C7 119.8(4)
C9 C8 H8 120.1
C7 C8 H8 120.1
C8 C9 C10 118.8(4)
C8 C9 H9 120.6
C10 C9 H9 120.6
N2 C10 C9 124.3(4)
N2 C10 H10 117.9
C9 C10 H10 117.9
N3 C11 C12 105.5(4)
N3 C11 C4 131.0(4)
C12 C11 C4 123.5(4)
N4 C12 C11 110.7(4)
N4 C12 C7 128.4(4)
C11 C12 C7 120.9(4)
N4 C13 N3 111.9(4)
N4 C13 C14 124.7(4)
N3 C13 C14 123.4(4)
C19 C14 C15 117.8(4)
C19 C14 C13 122.4(4)
C15 C14 C13 119.8(4)
C16 C15 C14 120.9(4)
C16 C15 H15 119.5
C14 C15 H15 119.5
C15 C16 C17 121.6(4)
C15 C16 H16 119.2
C17 C16 H16 119.2
C16 C17 C18 117.0(4)
C16 C17 C20 121.6(4)
C18 C17 C20 121.4(4)
C19 C18 C17 121.6(4)
C19 C18 H18 119.2
C17 C18 H18 119.2
C18 C19 C14 121.0(4)
C18 C19 H19 119.5
C14 C19 H19 119.5
C17 C20 H20A 109.5
C17 C20 H20B 109.5
H20A C20 H20B 109.5
C17 C20 H20C 109.5
H20A C20 H20C 109.5
H20B C20 H20C 109.5
C1 N1 C5 122.5(4)
C1 N1 H1A 118.7
C5 N1 H1A 118.7
C10 N2 C6 116.6(4)
C11 N3 C13 107.3(3)
C11 N3 H3B 126.3
C13 N3 H3B 126.3
C13 N4 C12 104.6(3)
H4A O4 H4B 109.7
H5A O5 H5B 109.2

loop_
_geom_bond_atom_site_label_1
_geom_bond_atom_site_label_2
_geom_bond_distance
Se1 O2 1.640(5)
Se1 O1 1.659(3)
Se1 O3 1.719(4)
O3 H3 0.8200
C1 N1 1.336(5)
C1 C2 1.372(6)
C1 H1 0.9300
C2 C3 1.363(6)
C2 H2 0.9300
C3 C4 1.397(6)
C3 H3A 0.9300
C4 C11 1.428(6)
C4 C5 1.432(6)
C5 N1 1.360(5)
C5 C6 1.456(6)
C6 N2 1.370(5)
C6 C7 1.409(6)
C7 C8 1.401(6)
C7 C12 1.439(6)
C8 C9 1.366(6)
C8 H8 0.9300
C9 C10 1.395(6)
C9 H9 0.9300
C10 N2 1.328(5)
C10 H10 0.9300
C11 N3 1.368(5)
C11 C12 1.389(6)
C12 N4 1.379(5)
C13 N4 1.335(5)
C13 N3 1.370(5)
C13 C14 1.470(6)
C14 C19 1.392(6)
C14 C15 1.398(6)
C15 C16 1.386(6)
C15 H15 0.9300
C16 C17 1.394(6)
C16 H16 0.9300
C17 C18 1.400(6)
C17 C20 1.508(6)
C18 C19 1.382(6)
C18 H18 0.9300
C19 H19 0.9300
C20 H20A 0.9600
C20 H20B 0.9600
C20 H20C 0.9600
N1 H1A 0.8600
N3 H3B 0.8600
O4 H4A 0.8500
O4 H4B 0.8499
O5 H5A 0.8449
O5 H5B 0.8441

loop_
_geom_hbond_atom_site_label_D
_geom_hbond_atom_site_label_H
_geom_hbond_atom_site_label_A
_geom_hbond_distance_DH
_geom_hbond_distance_HA
_geom_hbond_distance_DA
_geom_hbond_angle_DHA
_geom_hbond_site_symmetry_A
O5 H5B O1 0.84 2.33 3.139(6) 161.4 .
O5 H5A O1 0.84 2.27 2.866(5) 128.2 3_766
N3 H3B O4 0.86 1.93 2.787(5) 172.3 1_565
O4 H4B O5 0.85 2.30 2.936(6) 131.3 4_565
O4 H4A O2 0.85 2.00 2.794(7) 154.1 4_566
N1 H1A N2 0.86 2.41 2.758(5) 104.7 .
N1 H1A O1 0.86 1.85 2.657(5) 156.9 .
O3 H3 O2 0.82 2.10 2.633(6) 122.2 4_566
C1 H1 O5 0.93 2.92 3.643(6) 135.3 .
C3 H3A O4 0.93 2.57 3.442(6) 155.6 1_565
C19 H19 O4 0.93 2.58 3.484(6) 163.5 1_565
C15 H15 N4 0.93 2.62 2.927(6) 100.2 .
C19 H19 O4 0.93 2.58 3.484(6) 163.5 1_565

loop_
_geom_torsion_atom_site_label_1
_geom_torsion_atom_site_label_2
_geom_torsion_atom_site_label_3
_geom_torsion_atom_site_label_4
_geom_torsion
N1 C1 C2 C3 -0.7(7)
C1 C2 C3 C4 -0.2(7)
C2 C3 C4 C11 -178.4(4)
C2 C3 C4 C5 1.0(6)
C3 C4 C5 N1 -1.1(6)
C11 C4 C5 N1 178.4(4)
C3 C4 C5 C6 179.1(4)
C11 C4 C5 C6 -1.5(6)
N1 C5 C6 N2 1.7(6)
C4 C5 C6 N2 -178.5(4)
N1 C5 C6 C7 -178.0(4)
C4 C5 C6 C7 1.8(6)
N2 C6 C7 C8 -1.3(6)
C5 C6 C7 C8 178.3(4)
N2 C6 C7 C12 179.5(4)
C5 C6 C7 C12 -0.8(6)
C6 C7 C8 C9 1.1(6)
C12 C7 C8 C9 -179.8(4)
C7 C8 C9 C10 -0.9(7)
C8 C9 C10 N2 0.8(7)
C3 C4 C11 N3 -1.0(7)
C5 C4 C11 N3 179.6(4)
C3 C4 C11 C12 179.6(4)
C5 C4 C11 C12 0.2(6)
N3 C11 C12 N4 -0.3(5)
C4 C11 C12 N4 179.3(4)
N3 C11 C12 C7 -178.7(3)
C4 C11 C12 C7 0.8(6)
C8 C7 C12 N4 2.3(7)
C6 C7 C12 N4 -178.6(4)
C8 C7 C12 C11 -179.6(4)
C6 C7 C12 C11 -0.5(6)
N4 C13 C14 C19 -179.9(4)
N3 C13 C14 C19 1.4(6)
N4 C13 C14 C15 1.6(6)
N3 C13 C14 C15 -177.2(4)
C19 C14 C15 C16 0.8(6)
C13 C14 C15 C16 179.4(4)
C14 C15 C16 C17 -0.3(7)
C15 C16 C17 C18 0.4(6)
C15 C16 C17 C20 -178.9(4)
C16 C17 C18 C19 -1.1(7)
C20 C17 C18 C19 178.3(4)
C17 C18 C19 C14 1.6(7)
C15 C14 C19 C18 -1.4(7)
C13 C14 C19 C18 180.0(4)
C2 C1 N1 C5 0.6(7)
C4 C5 N1 C1 0.3(6)
C6 C5 N1 C1 -179.9(4)
C9 C10 N2 C6 -0.9(7)
C7 C6 N2 C10 1.2(6)
C5 C6 N2 C10 -178.5(4)
C12 C11 N3 C13 0.6(4)
C4 C11 N3 C13 -178.9(4)
N4 C13 N3 C11 -0.7(5)
C14 C13 N3 C11 178.2(4)
N3 C13 N4 C12 0.5(4)
C14 C13 N4 C12 -178.4(4)
C11 C12 N4 C13 -0.1(4)
C7 C12 N4 C13 178.2(4)
